data_4032663
loop_
_publ_author_name
'Yan, Qiao'
'Bolte, Benoit'
'Bai, Yuhua'
'Banwell, Martin G.'
'Willis, Anthony C.'
'Carr, Paul D.'

_publ_section_title
;
 Studies on the Photochemical Rearrangements of Enantiomerically Pure,
 Polysubstituted, and Variously Annulated Bicyclo[2.2.2]octenones.
;
_journal_issue 15
_journal_name_full 'The Journal of organic chemistry'
_journal_page_first 8008
_journal_page_last 8022
_journal_paper_doi 10.1021/acs.joc.7b01243
_journal_volume 82
_journal_year 2017
_chemical_absolute_configuration syn
_chemical_formula_moiety 'C11 H12 O3'
_chemical_formula_sum 'C11 H12 O3'
_chemical_formula_weight 192.21
_space_group_IT_number 4
_symmetry_cell_setting monoclinic
_symmetry_space_group_name_Hall 'P 2yb'
_symmetry_space_group_name_H-M 'P 1 21 1'
_atom_sites_solution_hydrogens geom
_atom_sites_solution_primary direct
_audit_creation_date 16-03-31
_audit_creation_method CRYSTALS_ver_14.40
_audit_update_record
;
2016-03-31 - Report on C11 H12 O3 
             by Anthony C. Willis
             for   Qiao Yan and Martin Banwell

2016-03-31 - details of refinement in _refine_special_details below

2016-03-31 - passes checkcif tests with minor warnings  
;
_cell_angle_alpha 90
_cell_angle_beta 95.383(4)
_cell_angle_gamma 90
_cell_formula_units_Z 2
_cell_length_a 8.4949(4)
_cell_length_b 5.9702(2)
_cell_length_c 9.3840(4)
_cell_measurement_reflns_used 4027
_cell_measurement_temperature 150
_cell_measurement_theta_max 71
_cell_measurement_theta_min 5
_cell_volume 473.82(3)
_computing_cell_refinement 'CrysAlisPro (Agilent Technologies, 2015)'
_computing_data_collection
;
CrysAlisPro, Agilent Technologies,
Version 1.171.37.35h (release 09-02-2015 CrysAlis171 .NET)
(compiled Feb 9 2015,16:26:32)
;
_computing_data_reduction 'CrysAlisPro (Agilent Technologies, 2015)'
_computing_molecular_graphics 'PLATON (Spek, 2008)'
_computing_publication_material 'CRYSTALS (Betteridge et al., 2003)'
_computing_structure_refinement 'CRYSTALS (Betteridge et al., 2003)'
_computing_structure_solution 'SIR92 (Altomare et al., 1994)'
_diffrn_ambient_temperature 150
_diffrn_measured_fraction_theta_full 0.996
_diffrn_measured_fraction_theta_max 0.996
_diffrn_measurement_device Area
_diffrn_measurement_device_type 'SuperNova, Dual, Cu at zero, EosS2'
_diffrn_measurement_method \w
_diffrn_radiation_monochromator mirror
_diffrn_radiation_source 'Supernova (Cu) X-ray Source'
_diffrn_radiation_type 'Cu K\a'
_diffrn_radiation_wavelength 1.54184
_diffrn_reflns_av_R_equivalents 0.040
_diffrn_reflns_limit_h_max 10
_diffrn_reflns_limit_h_min -10
_diffrn_reflns_limit_k_max 6
_diffrn_reflns_limit_k_min -7
_diffrn_reflns_limit_l_max 11
_diffrn_reflns_limit_l_min -11
_diffrn_reflns_number 9349
_diffrn_reflns_theta_full 72.424
_diffrn_reflns_theta_max 72.424
_diffrn_reflns_theta_min 4.733
_diffrn_standards_number 0
_exptl_absorpt_coefficient_mu 0.806
_exptl_absorpt_correction_T_max 0.94
_exptl_absorpt_correction_T_min 0.90
_exptl_absorpt_correction_type multi-scan
_exptl_absorpt_process_details
;
CrysAlisPro, Agilent Technologies,
Version 1.171.37.35h (release 09-02-2015 CrysAlis171 .NET)
(compiled Feb 9 2015,16:26:32)
Empirical absorption correction using spherical harmonics,
 implemented in SCALE3 ABSPACK scaling algorithm.
;
_exptl_crystal_colour colourless
_exptl_crystal_density_diffrn 1.347
_exptl_crystal_density_method 'not measured'
_exptl_crystal_description prism
_exptl_crystal_F_000 204
_exptl_crystal_size_max 0.261
_exptl_crystal_size_mid 0.109
_exptl_crystal_size_min 0.082
_refine_diff_density_max 0.26
_refine_diff_density_min -0.15
_refine_ls_abs_structure_details
;
The enantiomer has been assigned by reference to an unchanging chiral
centre in the synthetic procedure.
;
_refine_ls_extinction_method None
_refine_ls_goodness_of_fit_ref 1.0281
_refine_ls_hydrogen_treatment constr
_refine_ls_matrix_type full
_refine_ls_number_parameters 128
_refine_ls_number_reflns 1030
_refine_ls_number_restraints 1
_refine_ls_R_factor_all 0.0465
_refine_ls_R_factor_gt 0.0454
_refine_ls_shift/su_max 0.0056600
_refine_ls_shift/su_mean 0.0011701
_refine_ls_structure_factor_coef Fsqd
_refine_ls_weighting_details
;
 Method= Modified Sheldrick 
 w=1/[\s^2^(F^2^) + ( 0.07P)^2^ + 0.18P] 
 ,where P=(max(Fo^2^,0) + 2Fc^2^)/3 
;
_refine_ls_weighting_scheme calc
_refine_ls_wR_factor_all 0.1297
_refine_ls_wR_factor_gt 0.1288
_refine_ls_wR_factor_ref 0.1297
_reflns_limit_h_max 10
_reflns_limit_h_min -10
_reflns_limit_k_max 7
_reflns_limit_k_min 0
_reflns_limit_l_max 11
_reflns_limit_l_min 0
_reflns_number_gt 998
_reflns_number_total 1032
_reflns_threshold_expression I>2.0\s(I)
_oxford_diffrn_Wilson_B_factor 3.38
_oxford_diffrn_Wilson_scale 0.00
_oxford_refine_ls_r_factor_ref 0.0465
_oxford_refine_ls_scale 22(6)
_oxford_reflns_number_all 1030
_oxford_reflns_threshold_expression_ref I>-10.0\s(I)
_oxford_structure_analysis_title 'Z:\ban1617SN\Tony_ban1617SN_data At 14:35 on'
_cod_data_source_file jo7b01243_si_002.cif
_cod_data_source_block ban1617SN_compound_30
_cod_depositor_comments 'Adding full bibliography for 4032648--4032665.cif.'
_cod_original_sg_symbol_H-M 'P 1 21 1 '
_cod_database_code 4032663

loop_
_symmetry_equiv_pos_as_xyz
x,y,z
-x,y+1/2,-z

loop_
_atom_site_label
_atom_site_type_symbol
_atom_site_fract_x
_atom_site_fract_y
_atom_site_fract_z
_atom_site_U_iso_or_equiv
_atom_site_occupancy
_atom_site_adp_type
_atom_site_refinement_flags_posn
O1 O 0.0406(4) 0.1259(5) 0.9092(3) 0.0609 1.0000 Uani .
O2 O 0.3966(4) 0.3023(5) 0.9337(3) 0.0587 1.0000 Uani .
O3 O 0.5764(3) 0.3422(7) 0.7777(3) 0.0704 1.0000 Uani .
C1 C 0.0979(4) 0.4362(5) 0.6359(3) 0.0325 1.0000 Uani .
C2 C 0.2135(3) 0.5082(5) 0.5623(3) 0.0294 1.0000 Uani .
C3 C 0.3414(3) 0.6633(6) 0.6272(3) 0.0326 1.0000 Uani .
C4 C 0.3733(4) 0.6310(6) 0.7886(3) 0.0387 1.0000 Uani .
C5 C 0.2268(4) 0.6150(6) 0.8706(3) 0.0380 1.0000 Uani .
C6 C 0.2557(5) 0.4131(7) 0.9719(3) 0.0515 1.0000 Uani .
C7 C 0.1044(5) 0.3008(6) 0.8943(4) 0.0440 1.0000 Uani .
C8 C 0.0832(4) 0.4980(6) 0.7901(3) 0.0358 1.0000 Uani .
C9 C 0.2221(4) 0.4465(6) 0.4078(3) 0.0367 1.0000 Uani .
C10 C 0.2990(5) 0.9089(6) 0.5925(4) 0.0443 1.0000 Uani .
C11 C 0.4624(5) 0.4137(8) 0.8276(4) 0.0510 1.0000 Uani .
H11 H 0.0232 0.3421 0.5923 0.0393 1.0000 Uiso R
H31 H 0.4369 0.6268 0.5826 0.0391 1.0000 Uiso R
H41 H 0.4379 0.7557 0.8251 0.0472 1.0000 Uiso R
H51 H 0.2005 0.7545 0.9187 0.0462 1.0000 Uiso R
H61 H 0.2501 0.4402 1.0736 0.0623 1.0000 Uiso R
H81 H -0.0125 0.5797 0.8012 0.0433 1.0000 Uiso R
H91 H 0.1330 0.3594 0.3730 0.0543 1.0000 Uiso R
H92 H 0.2244 0.5760 0.3498 0.0556 1.0000 Uiso R
H93 H 0.3168 0.3624 0.3963 0.0546 1.0000 Uiso R
H101 H 0.3835 1.0089 0.6275 0.0664 1.0000 Uiso R
H102 H 0.2018 0.9495 0.6321 0.0667 1.0000 Uiso R
H103 H 0.2814 0.9247 0.4894 0.0668 1.0000 Uiso R

loop_
_atom_site_aniso_label
_atom_site_aniso_U_11
_atom_site_aniso_U_22
_atom_site_aniso_U_33
_atom_site_aniso_U_23
_atom_site_aniso_U_13
_atom_site_aniso_U_12
O1 0.087(2) 0.0439(16) 0.0545(15) 0.0109(14) 0.0211(14) 0.0011(17)
O2 0.0677(17) 0.0667(19) 0.0395(12) 0.0057(14) -0.0071(11) 0.0343(17)
O3 0.0488(15) 0.097(3) 0.0636(17) -0.0047(19) -0.0034(13) 0.0362(19)
C1 0.0331(13) 0.0280(14) 0.0350(14) 0.0035(14) -0.0040(11) -0.0028(14)
C2 0.0311(13) 0.0220(13) 0.0338(14) 0.0002(11) -0.0041(11) 0.0046(12)
C3 0.0269(13) 0.0301(16) 0.0403(15) -0.0041(13) 0.0007(11) -0.0010(13)
C4 0.0356(15) 0.0396(18) 0.0396(16) -0.0121(15) -0.0044(12) 0.0019(15)
C5 0.0473(17) 0.0316(17) 0.0347(14) -0.0062(14) 0.0023(12) 0.0057(15)
C6 0.072(2) 0.054(2) 0.0282(15) -0.0010(16) 0.0010(16) 0.025(2)
C7 0.060(2) 0.0306(17) 0.0450(17) 0.0042(15) 0.0219(16) 0.0070(17)
C8 0.0380(15) 0.0316(16) 0.0380(16) 0.0052(13) 0.0046(12) 0.0041(14)
C9 0.0435(16) 0.0329(16) 0.0328(14) -0.0019(14) -0.0014(12) 0.0001(15)
C10 0.0498(19) 0.0289(17) 0.0541(19) -0.0028(15) 0.0045(16) -0.0071(17)
C11 0.0496(19) 0.063(3) 0.0373(16) -0.0067(19) -0.0119(15) 0.018(2)

loop_
_atom_type_symbol
_atom_type_scat_dispersion_real
_atom_type_scat_dispersion_imag
_atom_type_scat_Cromer_Mann_a1
_atom_type_scat_Cromer_Mann_b1
_atom_type_scat_Cromer_Mann_a2
_atom_type_scat_Cromer_Mann_b2
_atom_type_scat_Cromer_Mann_a3
_atom_type_scat_Cromer_Mann_b3
_atom_type_scat_Cromer_Mann_a4
_atom_type_scat_Cromer_Mann_b4
_atom_type_scat_Cromer_Mann_c
_atom_type_scat_source
C 0.0181 0.0091 2.3100 20.8439 1.0200 10.2075 1.5886 0.5687 0.8650 51.6512 0.2156 'International Tables Vol C 4.2.6.8 and 6.1.1.4'
H 0.0000 0.0000 0.4930 10.5109 0.3229 26.1257 0.1402 3.1424 0.0408 57.7998 0.0030 'International Tables Vol C 4.2.6.8 and 6.1.1.4'
O 0.0492 0.0322 3.0485 13.2771 2.2868 5.7011 1.5463 0.3239 0.8670 32.9089 0.2508 'International Tables Vol C 4.2.6.8 and 6.1.1.4'

loop_
_geom_angle_atom_site_label_1
_geom_angle_atom_site_label_2
_geom_angle_atom_site_label_3
_geom_angle
_geom_angle_publ_flag
C6 O2 C11 111.4(3) yes
C2 C1 C8 123.6(3) yes
C2 C1 H11 118.9 no
C8 C1 H11 117.6 no
C1 C2 C3 121.9(3) yes
C1 C2 C9 121.9(3) yes
C3 C2 C9 116.1(3) yes
C2 C3 C4 112.1(3) yes
C2 C3 C10 110.7(2) yes
C4 C3 C10 110.3(3) yes
C2 C3 H31 106.7 no
C4 C3 H31 108.7 no
C10 C3 H31 108.1 no
C3 C4 C5 115.5(3) yes
C3 C4 C11 112.5(3) yes
C5 C4 C11 103.6(3) yes
C3 C4 H41 107.2 no
C5 C4 H41 109.4 no
C11 C4 H41 108.5 no
C4 C5 C6 105.7(3) yes
C4 C5 C8 115.2(3) yes
C6 C5 C8 91.2(3) yes
C4 C5 H51 114.2 no
C6 C5 H51 114.2 no
C8 C5 H51 113.9 no
C5 C6 O2 107.1(3) yes
C5 C6 C7 88.4(3) yes
O2 C6 C7 110.6(3) yes
C5 C6 H61 117.1 no
O2 C6 H61 116.0 no
C7 C6 H61 114.5 no
C6 C7 O1 133.0(4) yes
C6 C7 C8 90.6(3) yes
O1 C7 C8 136.2(4) yes
C5 C8 C7 89.7(3) yes
C5 C8 C1 116.6(3) yes
C7 C8 C1 114.1(3) yes
C5 C8 H81 110.8 no
C7 C8 H81 111.8 no
C1 C8 H81 112.0 no
C2 C9 H91 110.8 no
C2 C9 H92 111.1 no
H91 C9 H92 107.9 no
C2 C9 H93 110.6 no
H91 C9 H93 108.9 no
H92 C9 H93 107.4 no
C3 C10 H101 111.4 no
C3 C10 H102 110.4 no
H101 C10 H102 110.4 no
C3 C10 H103 108.4 no
H101 C10 H103 108.6 no
H102 C10 H103 107.6 no
C4 C11 O2 111.2(3) yes
C4 C11 O3 127.7(4) yes
O2 C11 O3 121.1(4) yes

loop_
_geom_bond_atom_site_label_1
_geom_bond_atom_site_label_2
_geom_bond_distance
_geom_bond_publ_flag
O1 C7 1.191(5) yes
O2 C6 1.442(5) yes
O2 C11 1.361(5) yes
O3 C11 1.194(5) yes
C1 C2 1.325(4) yes
C1 C8 1.509(4) yes
C1 H11 0.915 no
C2 C3 1.512(4) yes
C2 C9 1.504(4) yes
C3 C4 1.526(4) yes
C3 C10 1.537(5) yes
C3 H31 0.972 no
C4 C5 1.527(5) yes
C4 C11 1.529(6) yes
C4 H41 0.968 no
C5 C6 1.541(5) yes
C5 C8 1.540(5) yes
C5 H51 0.983 no
C6 C7 1.567(6) yes
C6 H61 0.973 no
C7 C8 1.530(5) yes
C8 H81 0.962 no
C9 H91 0.951 no
C9 H92 0.946 no
C9 H93 0.963 no
C10 H101 0.967 no
C10 H102 0.968 no
C10 H103 0.969 no

loop_
_geom_contact_atom_site_label_1
_geom_contact_atom_site_label_2
_geom_contact_distance
_geom_contact_site_symmetry_2
_geom_contact_publ_flag
O1 O2 3.190(5) . no
O1 C7 3.018(5) 2_547 no
O1 C5 3.212(4) 2_547 no
O1 C6 3.118(5) 2_547 no
O1 C8 3.195(4) 2_547 no
O2 C4 3.271(4) 2_647 no
O2 C11 3.366(5) 2_647 no
C1 C11 3.435(5) . no

loop_
_geom_torsion_atom_site_label_1
_geom_torsion_atom_site_label_2
_geom_torsion_atom_site_label_3
_geom_torsion_atom_site_label_4
_geom_torsion
_geom_torsion_publ_flag
C11 O2 C6 C5 2.8(4) no
C11 O2 C6 C7 97.6(4) no
C6 O2 C11 O3 -176.9(4) no
C6 O2 C11 C4 4.0(4) no
C8 C1 C2 C3 -0.8(5) no
C8 C1 C2 C9 -178.7(3) no
C2 C1 C8 C5 -11.3(5) no
C2 C1 C8 C7 -113.9(4) no
C1 C2 C3 C4 29.1(4) no
C1 C2 C3 C10 -94.5(3) no
C9 C2 C3 C4 -152.8(3) no
C9 C2 C3 C10 83.5(3) no
C2 C3 C4 C5 -45.4(4) no
C2 C3 C4 C11 73.3(3) no
C10 C3 C4 C5 78.5(4) no
C10 C3 C4 C11 -162.9(3) no
C3 C4 C5 C6 133.5(3) no
C3 C4 C5 C8 34.6(4) no
C11 C4 C5 C6 10.0(3) no
C11 C4 C5 C8 -89.0(3) no
C3 C4 C11 O2 -134.4(3) no
C3 C4 C11 O3 46.5(6) no
C5 C4 C11 O2 -9.0(4) no
C5 C4 C11 O3 172.0(4) no
C4 C5 C6 O2 -8.3(4) no
C4 C5 C6 C7 -119.4(3) no
C8 C5 C6 O2 108.4(3) no
C8 C5 C6 C7 -2.7(3) no
C4 C5 C8 C1 -6.4(4) no
C4 C5 C8 C7 110.7(3) no
C6 C5 C8 C1 -114.3(3) no
C6 C5 C8 C7 2.8(3) no
O2 C6 C7 O1 71.6(5) no
O2 C6 C7 C8 -104.9(3) no
C5 C6 C7 O1 179.2(5) no
C5 C6 C7 C8 2.7(3) no
O1 C7 C8 C1 -59.8(6) no
O1 C7 C8 C5 -179.0(5) no
C6 C7 C8 C1 116.6(3) no
C6 C7 C8 C5 -2.7(3) no

loop_
_oxford_twin_element_scale_factors
0.703(6)
0.297(6)
